data_4339003
loop_
_publ_author_name
'Ang, Wee Han'
'Daldini, Elisa'
'Juillerat-Jeanneret, Lucienne'
'Dyson, Paul J.'

_publ_section_title
;
 Strategy to tether organometallic ruthenium-arene anticancer compounds to
 recombinant human serum albumin.
;
_journal_issue 22
_journal_name_full 'Inorganic chemistry'
_journal_page_first 9048
_journal_page_last 9050
_journal_paper_doi 10.1021/ic701474m
_journal_volume 46
_journal_year 2007
_chemical_formula_moiety 'C22 H27 Cl2 N4 O3 P Ru, 0.5(C3 H7 N O)'
_chemical_formula_sum 'C23.5 H30.5 Cl2 N4.5 O3.5 P Ru'
_chemical_formula_weight 634.96
_chemical_name_systematic
; 
 ? 
;
_space_group_IT_number 14
_symmetry_cell_setting monoclinic
_symmetry_space_group_name_Hall '-P 2ybc'
_symmetry_space_group_name_H-M 'P 1 21/c 1'
_atom_sites_solution_hydrogens geom
_atom_sites_solution_primary direct
_atom_sites_solution_secondary difmap
_audit_creation_method SHELXL-97
_cell_angle_alpha 90.00
_cell_angle_beta 90.20(6)
_cell_angle_gamma 90.00
_cell_formula_units_Z 4
_cell_length_a 20.93(2)
_cell_length_b 17.304(8)
_cell_length_c 6.992(3)
_cell_measurement_reflns_used 17
_cell_measurement_temperature 100(2)
_cell_measurement_theta_max 14.562
_cell_measurement_theta_min 3.678
_cell_volume 2532(3)
_computing_cell_refinement 'DriAx/lsq (Duisenberg & Schreurs, 1989-2000)'
_computing_data_collection 'COLLECT (Bruker AXS BV, 1997-2004)'
_computing_data_reduction 'Eval CCD (Duisenberg & Schreurs, 1990-2000)'
_computing_molecular_graphics 'Crystal Impact DIAMOND'
_computing_publication_material 'Bruker SHELXTL'
_computing_structure_refinement 'SHELXL-97 (Sheldrick, 1997)'
_computing_structure_solution 'SiR97 (Altomare et al, 1999)'
_diffrn_ambient_temperature 100(2)
_diffrn_measured_fraction_theta_full 0.962
_diffrn_measured_fraction_theta_max 0.962
_diffrn_measurement_device_type 'Bruker Nonius APEX II CCD'
_diffrn_measurement_method 'phi and omega scans'
_diffrn_radiation_monochromator graphite
_diffrn_radiation_source 'fine-focus sealed tube'
_diffrn_radiation_type MoK\a
_diffrn_radiation_wavelength 0.71073
_diffrn_reflns_av_R_equivalents 0.1341
_diffrn_reflns_av_sigmaI/netI 0.0970
_diffrn_reflns_limit_h_max 24
_diffrn_reflns_limit_h_min -24
_diffrn_reflns_limit_k_max 19
_diffrn_reflns_limit_k_min -20
_diffrn_reflns_limit_l_max 8
_diffrn_reflns_limit_l_min -8
_diffrn_reflns_number 25582
_diffrn_reflns_theta_full 24.40
_diffrn_reflns_theta_max 24.40
_diffrn_reflns_theta_min 3.50
_exptl_absorpt_coefficient_mu 0.932
_exptl_absorpt_correction_T_max 1.0
_exptl_absorpt_correction_T_min 0.289038
_exptl_absorpt_correction_type multi-scan
_exptl_absorpt_process_details
; 
SADABS, 
Area Detector Absorption and Other Corrections Release 2.03, 
Bruker AXS, 
Madison, Wisconsin, USA' 
;
_exptl_crystal_colour orange
_exptl_crystal_density_diffrn 1.665
_exptl_crystal_density_method 'not measured'
_exptl_crystal_description prismatic
_exptl_crystal_F_000 1296
_exptl_crystal_size_max 0.507
_exptl_crystal_size_mid 0.400
_exptl_crystal_size_min 0.170
_refine_diff_density_max 1.679
_refine_diff_density_min -1.597
_refine_diff_density_rms 0.212
_refine_ls_extinction_method none
_refine_ls_goodness_of_fit_ref 1.122
_refine_ls_hydrogen_treatment constr
_refine_ls_matrix_type full
_refine_ls_number_parameters 333
_refine_ls_number_reflns 4012
_refine_ls_number_restraints 204
_refine_ls_restrained_S_all 1.102
_refine_ls_R_factor_all 0.1146
_refine_ls_R_factor_gt 0.0886
_refine_ls_shift/su_max 0.000
_refine_ls_shift/su_mean 0.000
_refine_ls_structure_factor_coef Fsqd
_refine_ls_weighting_details 'calc w=1/[\s^2^(Fo^2^)+(0.0671P)^2^+63.8394P] where P=(Fo^2^+2Fc^2^)/3'
_refine_ls_weighting_scheme calc
_refine_ls_wR_factor_gt 0.2120
_refine_ls_wR_factor_ref 0.2299
_reflns_number_gt 3237
_reflns_number_total 4012
_reflns_threshold_expression >2sigma(I)
_cod_data_source_file ic701474m-file004.cif
_cod_data_source_block 3_pd427
_cod_depositor_comments
;
The following automatic conversions were performed:

'_symmetry_cell_setting' value 'Monoclinic' changed to 'monoclinic'
according to
/usr/data/users/saulius/automatic-downloads/retrospective/ACS/lib/dictionaries/cif_core.dic
dictionary named 'cif_core.dic' version 2.4.2 from 2011-04-26.

Automatic conversion script
Id: cif_fix_values 2281 2013-09-26 08:29:07Z andrius 
;
_cod_original_sg_symbol_H-M P2(1)/c
_cod_original_formula_sum 'C23.50 H30.50 Cl2 N4.50 O3.50 P Ru'
_cod_database_code 4339003

loop_
_symmetry_equiv_pos_as_xyz
'x, y, z'
'-x, y+1/2, -z+1/2'
'-x, -y, -z'
'x, -y-1/2, z-1/2'

loop_
_atom_site_label
_atom_site_type_symbol
_atom_site_fract_x
_atom_site_fract_y
_atom_site_fract_z
_atom_site_U_iso_or_equiv
_atom_site_adp_type
_atom_site_occupancy
_atom_site_symmetry_multiplicity
_atom_site_calc_flag
_atom_site_refinement_flags
_atom_site_disorder_assembly
_atom_site_disorder_group
Ru1 Ru 0.86952(6) 0.07638(6) 0.79747(19) 0.0158(3) Uani 1 1 d . . .
Cl1 Cl 0.84280(19) -0.03647(19) 0.9910(6) 0.0239(8) Uani 1 1 d . . .
Cl2 Cl 0.83815(18) 0.15386(19) 1.0718(5) 0.0208(8) Uani 1 1 d . . .
P1 P 0.76200(17) 0.0861(2) 0.7263(6) 0.0186(8) Uani 1 1 d . . .
O1 O 1.0423(5) 0.3196(6) 0.8970(17) 0.027(2) Uani 1 1 d U . .
O2 O 1.1873(5) 0.2183(5) 0.8164(17) 0.0232(19) Uani 1 1 d U . .
O3A O 1.4729(9) 0.1484(12) 0.524(3) 0.057(5) Uani 0.74(3) 1 d PU A 1
O3B O 1.480(2) 0.263(3) 0.550(8) 0.047(9) Uani 0.26(3) 1 d PU A 2
N1 N 0.6353(6) 0.0711(8) 0.8229(18) 0.028(3) Uani 1 1 d . . .
N2 N 0.6622(7) 0.0562(7) 0.482(2) 0.027(3) Uani 1 1 d . . .
N3 N 0.6644(7) 0.1852(8) 0.628(2) 0.034(4) Uani 1 1 d . . .
N4 N 1.0706(6) 0.1905(7) 0.902(2) 0.023(3) Uani 1 1 d . . .
H4A H 1.1018 0.1573 0.8836 0.027 Uiso 1 1 calc R . .
C1 C 0.9705(4) 0.1250(5) 0.7907(12) 0.019(2) Uani 1 1 d GU . .
C2 C 0.9745(4) 0.0458(5) 0.7596(13) 0.020(3) Uani 1 1 d GU . .
H2 H 1.0020 0.0151 0.8369 0.024 Uiso 1 1 calc R . .
C3 C 0.9384(5) 0.0116(4) 0.6155(14) 0.023(3) Uani 1 1 d GU . .
H3 H 0.9412 -0.0425 0.5942 0.027 Uiso 1 1 calc R . .
C4 C 0.8982(5) 0.0565(5) 0.5025(13) 0.025(3) Uani 1 1 d GU . .
H4 H 0.8736 0.0331 0.4040 0.030 Uiso 1 1 calc R . .
C5 C 0.8942(4) 0.1357(5) 0.5336(13) 0.024(3) Uani 1 1 d GU . .
H5 H 0.8667 0.1664 0.4563 0.029 Uiso 1 1 calc R . .
C6 C 0.9303(4) 0.1699(4) 0.6777(14) 0.019(2) Uani 1 1 d GU . .
H6 H 0.9275 0.2241 0.6989 0.023 Uiso 1 1 calc R . .
C7 C 1.0067(8) 0.1615(10) 0.957(2) 0.025(3) Uani 1 1 d U . .
H7A H 0.9812 0.2048 1.0091 0.030 Uiso 1 1 calc R . .
H7B H 1.0117 0.1226 1.0604 0.030 Uiso 1 1 calc R . .
C8 C 1.0821(7) 0.2683(8) 0.880(2) 0.020(3) Uani 1 1 d U . .
C9 C 1.1536(7) 0.2874(8) 0.833(2) 0.020(3) Uani 1 1 d U . .
H9A H 1.1562 0.3169 0.7125 0.024 Uiso 1 1 calc R . .
H9B H 1.1723 0.3192 0.9371 0.024 Uiso 1 1 calc R . .
C10 C 1.2508(7) 0.2218(8) 0.7574(19) 0.021(2) Uani 1 1 d U . .
C11 C 1.2844(7) 0.2885(9) 0.718(2) 0.024(2) Uani 1 1 d U . .
H11 H 1.2648 0.3376 0.7329 0.028 Uiso 1 1 calc R . .
C12 C 1.3480(7) 0.2830(9) 0.654(2) 0.0246(19) Uani 1 1 d U . .
H12 H 1.3710 0.3287 0.6239 0.030 Uiso 1 1 calc R . .
C13 C 1.3774(8) 0.2118(10) 0.635(2) 0.029(2) Uani 1 1 d U A .
C14 C 1.3433(8) 0.1447(10) 0.669(2) 0.028(3) Uani 1 1 d U . .
H14 H 1.3626 0.0958 0.6479 0.034 Uiso 1 1 calc R . .
C15 C 1.2789(7) 0.1491(9) 0.736(2) 0.0246(19) Uani 1 1 d U . .
H15 H 1.2557 0.1035 0.7662 0.030 Uiso 1 1 calc R . .
C16 C 1.4458(9) 0.2076(12) 0.567(3) 0.038(3) Uani 1 1 d U . .
H16A H 1.4690 0.2546 0.5585 0.046 Uiso 0.74(3) 1 calc PR A 1
H16B H 1.4629 0.1580 0.5394 0.046 Uiso 0.26(3) 1 d PR A 2
C17 C 0.6981(8) 0.0554(10) 0.898(3) 0.032(4) Uani 1 1 d . . .
H17A H 0.7022 -0.0006 0.9242 0.038 Uiso 1 1 calc R . .
H17B H 0.7038 0.0834 1.0205 0.038 Uiso 1 1 calc R . .
C18 C 0.7301(7) 0.0399(9) 0.512(3) 0.026(4) Uani 1 1 d . . .
H18A H 0.7545 0.0580 0.3998 0.032 Uiso 1 1 calc R . .
H18B H 0.7362 -0.0167 0.5228 0.032 Uiso 1 1 calc R . .
C19 C 0.7313(7) 0.1836(8) 0.680(3) 0.030(4) Uani 1 1 d . . .
H19A H 0.7377 0.2155 0.7958 0.036 Uiso 1 1 calc R . .
H19B H 0.7564 0.2071 0.5753 0.036 Uiso 1 1 calc R . .
C20 C 0.6512(9) 0.1393(9) 0.454(3) 0.034(4) Uani 1 1 d . . .
H20A H 0.6062 0.1475 0.4144 0.041 Uiso 1 1 calc R . .
H20B H 0.6789 0.1580 0.3489 0.041 Uiso 1 1 calc R . .
C21 C 0.6252(7) 0.1538(9) 0.787(3) 0.031(4) Uani 1 1 d . . .
H21A H 0.6352 0.1828 0.9049 0.037 Uiso 1 1 calc R . .
H21B H 0.5795 0.1624 0.7564 0.037 Uiso 1 1 calc R . .
C22 C 0.6243(8) 0.0303(9) 0.648(2) 0.028(4) Uani 1 1 d . . .
H22A H 0.5784 0.0349 0.6150 0.034 Uiso 1 1 calc R . .
H22B H 0.6334 -0.0251 0.6704 0.034 Uiso 1 1 calc R . .
N30 N 0.5000 0.5000 0.5000 0.039(5) Uani 1 2 d SDU . .
O30 O 0.507(2) 0.6114(19) 0.336(5) 0.095(8) Uani 0.50 1 d PDU . .
C30 C 0.517(2) 0.5746(12) 0.486(5) 0.052(6) Uani 0.50 1 d PDU . .
H30 H 0.5362 0.5996 0.5925 0.062 Uiso 0.50 1 calc PR . .
C31 C 0.4511(17) 0.460(2) 0.388(6) 0.041(9) Uani 0.50 1 d P . .
H31A H 0.4476 0.4067 0.4321 0.061 Uiso 0.50 1 calc PR . .
H31B H 0.4629 0.4611 0.2529 0.061 Uiso 0.50 1 calc PR . .
H31C H 0.4100 0.4865 0.4052 0.061 Uiso 0.50 1 calc PR . .
C32 C 0.530(2) 0.460(2) 0.670(6) 0.050(11) Uani 0.50 1 d P . .
H32A H 0.5148 0.4067 0.6753 0.075 Uiso 0.50 1 calc PR . .
H32B H 0.5169 0.4873 0.7872 0.075 Uiso 0.50 1 calc PR . .
H32C H 0.5762 0.4614 0.6583 0.075 Uiso 0.50 1 calc PR . .

loop_
_atom_site_aniso_label
_atom_site_aniso_U_11
_atom_site_aniso_U_22
_atom_site_aniso_U_33
_atom_site_aniso_U_23
_atom_site_aniso_U_13
_atom_site_aniso_U_12
Ru1 0.0217(5) 0.0108(5) 0.0148(5) 0.0010(5) -0.0020(6) -0.0003(5)
Cl1 0.034(2) 0.0118(16) 0.026(2) 0.0078(15) 0.0046(17) 0.0023(15)
Cl2 0.030(2) 0.0171(17) 0.0153(18) -0.0050(15) -0.0020(16) -0.0022(15)
P1 0.0193(18) 0.0149(17) 0.021(2) 0.0011(17) -0.0044(16) -0.0013(14)
O1 0.029(5) 0.018(5) 0.033(6) 0.005(5) -0.010(5) 0.004(4)
O2 0.030(4) 0.018(4) 0.022(5) 0.004(4) -0.006(4) -0.002(3)
O3A 0.038(9) 0.068(11) 0.064(12) -0.016(10) 0.000(9) 0.020(8)
O3B 0.035(14) 0.062(17) 0.044(18) 0.003(17) -0.004(15) -0.004(12)
N1 0.020(6) 0.043(7) 0.021(7) -0.004(7) 0.005(7) 0.007(6)
N2 0.033(8) 0.023(6) 0.024(8) -0.005(6) -0.009(6) -0.006(6)
N3 0.030(8) 0.031(7) 0.041(9) -0.001(7) -0.021(7) 0.002(7)
N4 0.016(6) 0.015(6) 0.037(8) 0.001(6) 0.000(6) -0.002(5)
C1 0.017(5) 0.025(5) 0.014(5) 0.000(5) 0.004(4) 0.001(4)
C2 0.010(5) 0.024(5) 0.026(6) -0.003(5) 0.006(4) 0.001(4)
C3 0.017(5) 0.022(5) 0.028(6) -0.001(5) 0.007(5) -0.004(5)
C4 0.024(6) 0.033(6) 0.018(6) -0.004(5) 0.001(5) 0.001(5)
C5 0.022(6) 0.034(5) 0.017(6) 0.005(5) -0.004(5) 0.004(5)
C6 0.016(5) 0.026(5) 0.014(6) 0.000(5) 0.000(4) -0.003(4)
C7 0.028(7) 0.037(7) 0.008(6) -0.001(6) -0.002(5) 0.000(6)
C8 0.027(5) 0.017(5) 0.015(5) -0.006(5) -0.011(5) -0.004(4)
C9 0.031(5) 0.016(5) 0.013(6) -0.006(5) -0.008(5) -0.001(4)
C10 0.028(4) 0.026(4) 0.009(5) 0.002(4) -0.008(4) 0.000(4)
C11 0.030(5) 0.033(5) 0.008(5) 0.000(5) -0.008(5) -0.003(4)
C12 0.028(4) 0.035(4) 0.011(4) 0.002(4) -0.010(3) 0.001(3)
C13 0.030(5) 0.044(5) 0.014(5) -0.006(5) -0.006(5) 0.002(4)
C14 0.032(5) 0.039(5) 0.012(6) -0.005(5) -0.009(5) 0.006(5)
C15 0.028(4) 0.035(4) 0.011(4) 0.002(4) -0.010(3) 0.001(3)
C16 0.033(6) 0.050(7) 0.031(7) 0.001(7) -0.004(6) 0.007(5)
C17 0.025(9) 0.025(9) 0.046(11) 0.001(8) 0.011(8) -0.012(7)
C18 0.021(8) 0.020(8) 0.038(10) -0.005(8) -0.010(8) 0.004(6)
C19 0.025(8) 0.014(7) 0.052(12) 0.007(8) -0.005(8) 0.000(6)
C20 0.043(11) 0.029(9) 0.029(10) 0.003(8) -0.014(8) 0.000(8)
C21 0.023(8) 0.030(8) 0.039(9) -0.014(8) 0.012(9) 0.010(7)
C22 0.032(9) 0.034(9) 0.018(9) 0.011(7) -0.002(7) -0.011(8)
N30 0.037(9) 0.037(8) 0.042(9) -0.011(8) 0.009(8) -0.008(8)
O30 0.100(11) 0.094(11) 0.091(11) 0.011(8) 0.002(9) 0.000(9)
C30 0.052(9) 0.047(8) 0.057(9) -0.008(7) 0.005(7) -0.008(7)
C31 0.026(19) 0.04(2) 0.06(3) 0.00(2) 0.012(17) -0.015(16)
C32 0.07(3) 0.026(18) 0.06(3) 0.00(2) 0.01(2) 0.012(18)

loop_
_atom_type_symbol
_atom_type_description
_atom_type_scat_dispersion_real
_atom_type_scat_dispersion_imag
_atom_type_scat_source
C C 0.0033 0.0016 'International Tables Vol C Tables 4.2.6.8 and 6.1.1.4'
H H 0.0000 0.0000 'International Tables Vol C Tables 4.2.6.8 and 6.1.1.4'
N N 0.0061 0.0033 'International Tables Vol C Tables 4.2.6.8 and 6.1.1.4'
O O 0.0106 0.0060 'International Tables Vol C Tables 4.2.6.8 and 6.1.1.4'
P P 0.1023 0.0942 'International Tables Vol C Tables 4.2.6.8 and 6.1.1.4'
Cl Cl 0.1484 0.1585 'International Tables Vol C Tables 4.2.6.8 and 6.1.1.4'
Ru Ru -1.2594 0.8363 'International Tables Vol C Tables 4.2.6.8 and 6.1.1.4'

loop_
_geom_angle_atom_site_label_1
_geom_angle_atom_site_label_2
_geom_angle_atom_site_label_3
_geom_angle
C5 Ru1 C4 37.24(16)
C5 Ru1 C6 36.81(15)
C4 Ru1 C6 66.3(2)
C5 Ru1 C3 66.3(2)
C4 Ru1 C3 36.75(15)
C6 Ru1 C3 77.3(2)
C5 Ru1 C1 65.5(2)
C4 Ru1 C1 77.2(2)
C6 Ru1 C1 35.97(13)
C3 Ru1 C1 64.62(19)
C5 Ru1 C2 77.2(2)
C4 Ru1 C2 65.4(2)
C6 Ru1 C2 64.66(19)
C3 Ru1 C2 35.91(13)
C1 Ru1 C2 35.56(13)
C5 Ru1 P1 91.0(2)
C4 Ru1 P1 94.6(3)
C6 Ru1 P1 115.1(2)
C3 Ru1 P1 123.0(3)
C1 Ru1 P1 150.8(2)
C2 Ru1 P1 158.8(3)
C5 Ru1 Cl2 118.3(3)
C4 Ru1 Cl2 155.5(3)
C6 Ru1 Cl2 93.0(2)
C3 Ru1 Cl2 154.7(3)
C1 Ru1 Cl2 93.8(2)
C2 Ru1 Cl2 118.9(3)
P1 Ru1 Cl2 82.21(15)
C5 Ru1 Cl1 154.6(3)
C4 Ru1 Cl1 117.6(3)
C6 Ru1 Cl1 157.4(2)
C3 Ru1 Cl1 93.7(2)
C1 Ru1 Cl1 121.4(2)
C2 Ru1 Cl1 95.8(2)
P1 Ru1 Cl1 87.28(14)
Cl2 Ru1 Cl1 86.61(14)
C18 P1 C19 97.5(8)
C18 P1 C17 98.2(8)
C19 P1 C17 97.1(8)
C18 P1 Ru1 120.0(5)
C19 P1 Ru1 116.4(5)
C17 P1 Ru1 122.5(6)
C10 O2 C9 118.2(11)
C22 N1 C17 111.3(14)
C22 N1 C21 108.1(13)
C17 N1 C21 112.1(13)
C18 N2 C20 111.1(13)
C18 N2 C22 110.5(13)
C20 N2 C22 108.4(13)
C19 N3 C20 111.9(15)
C19 N3 C21 110.0(14)
C20 N3 C21 108.4(13)
C8 N4 C7 121.4(13)
C8 N4 H4A 119.3
C7 N4 H4A 119.3
C2 C1 C6 120.0
C2 C1 C7 119.8(8)
C6 C1 C7 120.1(8)
C2 C1 Ru1 72.3(3)
C6 C1 Ru1 70.0(3)
C7 C1 Ru1 126.6(8)
C1 C2 C3 120.0
C1 C2 Ru1 72.1(3)
C3 C2 Ru1 70.2(3)
C1 C2 H2 120.0
C3 C2 H2 120.0
Ru1 C2 H2 130.3
C4 C3 C2 120.0
C4 C3 Ru1 69.6(3)
C2 C3 Ru1 73.9(3)
C4 C3 H3 120.0
C2 C3 H3 120.0
Ru1 C3 H3 128.7
C5 C4 C3 120.0
C5 C4 Ru1 71.3(3)
C3 C4 Ru1 73.6(3)
C5 C4 H4 120.0
C3 C4 H4 120.0
Ru1 C4 H4 127.1
C4 C5 C6 120.0
C4 C5 Ru1 71.5(3)
C6 C5 Ru1 73.5(3)
C4 C5 H5 120.0
C6 C5 H5 120.0
Ru1 C5 H5 127.0
C5 C6 C1 120.0
C5 C6 Ru1 69.7(3)
C1 C6 Ru1 74.0(3)
C5 C6 H6 120.0
C1 C6 H6 120.0
Ru1 C6 H6 128.5
N4 C7 C1 112.9(11)
N4 C7 H7A 109.0
C1 C7 H7A 109.0
N4 C7 H7B 109.0
C1 C7 H7B 109.0
H7A C7 H7B 107.8
O1 C8 N4 125.3(14)
O1 C8 C9 121.2(13)
N4 C8 C9 113.5(13)
O2 C9 C8 108.7(11)
O2 C9 H9A 109.9
C8 C9 H9A 109.9
O2 C9 H9B 109.9
C8 C9 H9B 109.9
H9A C9 H9B 108.3
C11 C10 O2 125.7(13)
C11 C10 C15 121.2(15)
O2 C10 C15 113.2(13)
C10 C11 C12 119.4(15)
C10 C11 H11 120.3
C12 C11 H11 120.3
C13 C12 C11 120.7(15)
C13 C12 H12 119.6
C11 C12 H12 119.6
C12 C13 C14 120.1(16)
C12 C13 C16 119.7(16)
C14 C13 C16 120.2(16)
C13 C14 C15 119.9(15)
C13 C14 H14 120.1
C15 C14 H14 120.1
C10 C15 C14 118.7(15)
C10 C15 H15 120.7
C14 C15 H15 120.7
O3B C16 O3A 111(3)
O3B C16 C13 124(3)
O3A C16 C13 125(2)
O3A C16 H16A 117.7
C13 C16 H16A 117.7
O3B C16 H16B 118.1
C13 C16 H16B 117.8
H16A C16 H16B 124.4
N1 C17 P1 111.4(12)
N1 C17 H17A 109.3
P1 C17 H17A 109.3
N1 C17 H17B 109.3
P1 C17 H17B 109.3
H17A C17 H17B 108.0
N2 C18 P1 112.9(11)
N2 C18 H18A 109.0
P1 C18 H18A 109.0
N2 C18 H18B 109.0
P1 C18 H18B 109.0
H18A C18 H18B 107.8
N3 C19 P1 113.6(10)
N3 C19 H19A 108.8
P1 C19 H19A 108.8
N3 C19 H19B 108.8
P1 C19 H19B 108.8
H19A C19 H19B 107.7
N2 C20 N3 112.8(13)
N2 C20 H20A 109.0
N3 C20 H20A 109.0
N2 C20 H20B 109.0
N3 C20 H20B 109.0
H20A C20 H20B 107.8
N1 C21 N3 114.0(12)
N1 C21 H21A 108.7
N3 C21 H21A 108.7
N1 C21 H21B 108.7
N3 C21 H21B 108.7
H21A C21 H21B 107.6
N1 C22 N2 116.0(13)
N1 C22 H22A 108.3
N2 C22 H22A 108.3
N1 C22 H22B 108.3
N2 C22 H22B 108.3
H22A C22 H22B 107.4
C30 N30 C31 127(2)
C30 N30 C32 113(2)
C31 N30 C32 120(2)
O30 C30 N30 121(3)
O30 C30 H30 119.7
N30 C30 H30 119.7
N30 C31 H31A 109.5
N30 C31 H31B 109.5
H31A C31 H31B 109.5
N30 C31 H31C 109.5
H31A C31 H31C 109.5
H31B C31 H31C 109.5
N30 C32 H32A 109.5
N30 C32 H32B 109.5
H32A C32 H32B 109.5
N30 C32 H32C 109.5
H32A C32 H32C 109.5
H32B C32 H32C 109.5

loop_
_geom_bond_atom_site_label_1
_geom_bond_atom_site_label_2
_geom_bond_distance
Ru1 C5 2.175(10)
Ru1 C4 2.178(10)
Ru1 C6 2.224(9)
Ru1 C3 2.229(9)
Ru1 C1 2.275(9)
Ru1 C2 2.277(9)
Ru1 P1 2.309(4)
Ru1 Cl2 2.432(4)
Ru1 Cl1 2.442(4)
P1 C18 1.821(16)
P1 C19 1.834(14)
P1 C17 1.878(17)
O1 C8 1.224(18)
O2 C10 1.394(18)
O2 C9 1.394(16)
O3A C16 1.21(3)
O3A H16B 0.2910
O3B C16 1.20(5)
N1 C22 1.429(19)
N1 C17 1.44(2)
N1 C21 1.47(2)
N2 C18 1.46(2)
N2 C20 1.47(2)
N2 C22 1.48(2)
N3 C19 1.45(2)
N3 C20 1.48(2)
N3 C21 1.48(2)
N4 C8 1.376(19)
N4 C7 1.48(2)
N4 H4A 0.8800
C1 C2 1.3900
C1 C6 1.3900
C1 C7 1.525(16)
C2 C3 1.3900
C2 H2 0.9500
C3 C4 1.3900
C3 H3 0.9500
C4 C5 1.3900
C4 H4 0.9500
C5 C6 1.3900
C5 H5 0.9500
C6 H6 0.9500
C7 H7A 0.9900
C7 H7B 0.9900
C8 C9 1.57(2)
C9 H9A 0.9900
C9 H9B 0.9900
C10 C11 1.38(2)
C10 C15 1.40(2)
C11 C12 1.41(2)
C11 H11 0.9500
C12 C13 1.38(2)
C12 H12 0.9500
C13 C14 1.38(2)
C13 C16 1.51(2)
C14 C15 1.43(2)
C14 H14 0.9500
C15 H15 0.9500
C16 H16A 0.9500
C16 H16B 0.9500
C17 H17A 0.9900
C17 H17B 0.9900
C18 H18A 0.9900
C18 H18B 0.9900
C19 H19A 0.9900
C19 H19B 0.9900
C20 H20A 0.9900
C20 H20B 0.9900
C21 H21A 0.9900
C21 H21B 0.9900
C22 H22A 0.9900
C22 H22B 0.9900
N30 C30 1.341(18)
N30 C31 1.46(4)
N30 C32 1.50(4)
O30 C30 1.248(19)
C30 H30 0.9500
C31 H31A 0.9800
C31 H31B 0.9800
C31 H31C 0.9800
C32 H32A 0.9800
C32 H32B 0.9800
C32 H32C 0.9800

loop_
_geom_torsion_atom_site_label_1
_geom_torsion_atom_site_label_2
_geom_torsion_atom_site_label_3
_geom_torsion_atom_site_label_4
_geom_torsion
C5 Ru1 P1 C18 61.7(7)
C4 Ru1 P1 C18 24.5(7)
C6 Ru1 P1 C18 90.5(7)
C3 Ru1 P1 C18 -0.4(7)
C1 Ru1 P1 C18 96.3(8)
C2 Ru1 P1 C18 6.2(10)
Cl2 Ru1 P1 C18 -179.9(7)
Cl1 Ru1 P1 C18 -92.9(7)
C5 Ru1 P1 C19 -55.4(8)
C4 Ru1 P1 C19 -92.6(8)
C6 Ru1 P1 C19 -26.6(8)
C3 Ru1 P1 C19 -117.5(8)
C1 Ru1 P1 C19 -20.7(10)
C2 Ru1 P1 C19 -110.9(10)
Cl2 Ru1 P1 C19 63.0(8)
Cl1 Ru1 P1 C19 150.0(8)
C5 Ru1 P1 C17 -174.1(7)
C4 Ru1 P1 C17 148.8(7)
C6 Ru1 P1 C17 -145.3(7)
C3 Ru1 P1 C17 123.9(7)
C1 Ru1 P1 C17 -139.4(8)
C2 Ru1 P1 C17 130.4(9)
Cl2 Ru1 P1 C17 -55.7(7)
Cl1 Ru1 P1 C17 31.3(7)
C5 Ru1 C1 C2 -102.8(2)
C4 Ru1 C1 C2 -65.3(2)
C3 Ru1 C1 C2 -28.63(13)
P1 Ru1 C1 C2 -141.5(6)
Cl2 Ru1 C1 C2 137.7(3)
Cl1 Ru1 C1 C2 49.4(3)
C5 Ru1 C1 C6 29.62(13)
C4 Ru1 C1 C6 67.1(2)
C3 Ru1 C1 C6 103.8(2)
P1 Ru1 C1 C6 -9.1(6)
Cl2 Ru1 C1 C6 -89.9(3)
Cl1 Ru1 C1 C6 -178.2(3)
C5 Ru1 C1 C7 142.8(10)
C4 Ru1 C1 C7 -179.7(10)
C6 Ru1 C1 C7 113.2(11)
C3 Ru1 C1 C7 -143.0(10)
C2 Ru1 C1 C7 -114.4(11)
P1 Ru1 C1 C7 104.1(10)
Cl2 Ru1 C1 C7 23.3(10)
Cl1 Ru1 C1 C7 -65.0(10)
C6 C1 C2 C3 0.0
C7 C1 C2 C3 175.9(10)
Ru1 C1 C2 C3 53.3(3)
C6 C1 C2 Ru1 -53.3(3)
C7 C1 C2 Ru1 122.6(10)
C5 Ru1 C2 C1 65.5(2)
C4 Ru1 C2 C1 102.9(2)
C6 Ru1 C2 C1 28.69(13)
P1 Ru1 C2 C1 123.1(7)
Cl2 Ru1 C2 C1 -50.0(3)
Cl1 Ru1 C2 C1 -139.4(3)
C5 Ru1 C2 C3 -67.0(2)
C4 Ru1 C2 C3 -29.55(13)
C6 Ru1 C2 C3 -103.7(2)
P1 Ru1 C2 C3 -9.3(7)
Cl2 Ru1 C2 C3 177.5(3)
Cl1 Ru1 C2 C3 88.2(3)
C1 C2 C3 C4 0.0
Ru1 C2 C3 C4 54.2(3)
C1 C2 C3 Ru1 -54.2(3)
C5 Ru1 C3 C4 -30.17(13)
C6 Ru1 C3 C4 -67.3(2)
C1 Ru1 C3 C4 -103.1(2)
P1 Ru1 C3 C4 44.5(3)
Cl2 Ru1 C3 C4 -136.5(6)
Cl1 Ru1 C3 C4 133.6(3)
C5 Ru1 C3 C2 101.3(2)
C6 Ru1 C3 C2 64.2(2)
P1 Ru1 C3 C2 176.0(3)
Cl2 Ru1 C3 C2 -5.1(6)
Cl1 Ru1 C3 C2 -94.9(3)
C2 C3 C4 C5 0.0
Ru1 C3 C4 C5 56.2(3)
C2 C3 C4 Ru1 -56.2(3)
C1 Ru1 C4 C5 -66.1(2)
C2 Ru1 C4 C5 -101.6(2)
P1 Ru1 C4 C5 85.6(3)
Cl2 Ru1 C4 C5 4.4(6)
Cl1 Ru1 C4 C5 174.9(3)
C6 Ru1 C4 C3 100.7(2)
C1 Ru1 C4 C3 64.5(2)
P1 Ru1 C4 C3 -143.9(3)
Cl2 Ru1 C4 C3 134.9(6)
Cl1 Ru1 C4 C3 -54.6(3)
C3 C4 C5 C6 0.0
Ru1 C4 C5 C6 57.4(3)
C3 C4 C5 Ru1 -57.4(3)
C1 Ru1 C5 C4 101.5(2)
C2 Ru1 C5 C4 65.9(2)
P1 Ru1 C5 C4 -96.3(3)
Cl2 Ru1 C5 C4 -177.9(3)
Cl1 Ru1 C5 C4 -10.5(6)
C3 Ru1 C5 C6 -100.7(2)
C2 Ru1 C5 C6 -64.5(2)
P1 Ru1 C5 C6 133.3(3)
Cl2 Ru1 C5 C6 51.6(3)
Cl1 Ru1 C5 C6 -141.0(6)
C4 C5 C6 C1 0.0
Ru1 C5 C6 C1 56.4(3)
C4 C5 C6 Ru1 -56.4(3)
C2 C1 C6 C5 0.0
C7 C1 C6 C5 -175.9(10)
Ru1 C1 C6 C5 -54.3(3)
C2 C1 C6 Ru1 54.3(3)
C7 C1 C6 Ru1 -121.5(9)
C4 Ru1 C6 C5 30.18(13)
C3 Ru1 C6 C5 67.3(2)
C2 Ru1 C6 C5 103.0(2)
P1 Ru1 C6 C5 -53.5(3)
Cl2 Ru1 C6 C5 -136.3(3)
Cl1 Ru1 C6 C5 135.4(7)
C4 Ru1 C6 C1 -101.2(2)
C3 Ru1 C6 C1 -64.1(2)
P1 Ru1 C6 C1 175.1(3)
Cl2 Ru1 C6 C1 92.3(3)
Cl1 Ru1 C6 C1 4.0(7)
C8 N4 C7 C1 104.9(16)
C2 C1 C7 N4 93.2(13)
C6 C1 C7 N4 -90.9(13)
Ru1 C1 C7 N4 -177.4(8)
C7 N4 C8 O1 -2(2)
C7 N4 C8 C9 176.5(12)
C10 O2 C9 C8 174.0(11)
O1 C8 C9 O2 -178.2(13)
N4 C8 C9 O2 3.2(17)
C9 O2 C10 C11 2(2)
C9 O2 C10 C15 -177.0(12)
O2 C10 C11 C12 -178.3(13)
C15 C10 C11 C12 0(2)
C10 C11 C12 C13 -1(2)
C11 C12 C13 C14 3(2)
C11 C12 C13 C16 -179.9(14)
C12 C13 C14 C15 -4(2)
C16 C13 C14 C15 179.0(14)
C11 C10 C15 C14 -1(2)
O2 C10 C15 C14 177.6(12)
C13 C14 C15 C10 3(2)
C12 C13 C16 O3B 10(4)
C14 C13 C16 O3B -174(4)
C12 C13 C16 O3A -170(2)
C14 C13 C16 O3A 6(3)
C22 N1 C17 P1 60.5(15)
C21 N1 C17 P1 -60.8(15)
C18 P1 C17 N1 -49.3(13)
C19 P1 C17 N1 49.4(13)
Ru1 P1 C17 N1 177.1(9)
C20 N2 C18 P1 62.1(16)
C22 N2 C18 P1 -58.3(15)
C19 P1 C18 N2 -49.5(13)
C17 P1 C18 N2 48.8(13)
Ru1 P1 C18 N2 -176.0(9)
C20 N3 C19 P1 -59.3(18)
C21 N3 C19 P1 61.3(17)
C18 P1 C19 N3 48.5(15)
C17 P1 C19 N3 -50.7(16)
Ru1 P1 C19 N3 177.4(11)
C18 N2 C20 N3 -67.1(19)
C22 N2 C20 N3 54.5(18)
C19 N3 C20 N2 65.9(19)
C21 N3 C20 N2 -55.6(18)
C22 N1 C21 N3 -55.1(17)
C17 N1 C21 N3 68.0(18)
C19 N3 C21 N1 -66.6(18)
C20 N3 C21 N1 56.1(18)
C17 N1 C22 N2 -68.5(18)
C21 N1 C22 N2 55.0(18)
C18 N2 C22 N1 66.4(18)
C20 N2 C22 N1 -55.5(17)
C31 N30 C30 O30 -24(6)
C32 N30 C30 O30 166(4)
